data_7152435
loop_
_publ_author_name
'Siva Swaroop, Pandrangi'
'Raut, Gajanan N.'
'Gonnade, Rajesh G.'
'Verma, Priyanka'
'Gokhale, Rajesh S.'
'Srinivasa Reddy, D.'

_publ_section_title
;
 Antituberculosis agent diaportheone B: synthesis, absolute configuration
 assignment, and anti-TB activity of its analogues.
;
_journal_issue 28
_journal_name_full 'Organic &amp; biomolecular chemistry'
_journal_page_first 5385
_journal_page_last 5394
_journal_paper_doi 10.1039/c2ob25831e
_journal_volume 10
_journal_year 2012
_chemical_formula_moiety 'C19 H15 N O6'
_chemical_formula_sum 'C19 H15 N O6'
_chemical_formula_weight 353.32
_chemical_name_systematic
;
?
;
_space_group_IT_number 14
_symmetry_cell_setting monoclinic
_symmetry_space_group_name_Hall '-P 2ybc'
_symmetry_space_group_name_H-M 'P 1 21/c 1'
_atom_sites_solution_hydrogens geom
_atom_sites_solution_primary direct
_atom_sites_solution_secondary difmap
_audit_creation_method SHELXL-97
_cell_angle_alpha 90.00
_cell_angle_beta 105.499(9)
_cell_angle_gamma 90.00
_cell_formula_units_Z 4
_cell_length_a 8.0391(17)
_cell_length_b 18.123(3)
_cell_length_c 11.275(2)
_cell_measurement_reflns_used 2575
_cell_measurement_temperature 100(2)
_cell_measurement_theta_max 23.775
_cell_measurement_theta_min 2.630
_cell_volume 1582.9(5)
_computing_cell_refinement 'BRUKER SAINT'
_computing_data_collection 'BRUKER SMART'
_computing_data_reduction 'BRUKER SAINT'
_computing_molecular_graphics 'SHELXTL, ORTEP3'
_computing_publication_material 'SHELXTL, PLATON'
_computing_structure_refinement 'SHELXL-97 (Sheldrick, 1997)'
_computing_structure_solution 'SHELXS-97 (Sheldrick, 1990)'
_diffrn_ambient_temperature 100(2)
_diffrn_measured_fraction_theta_full 0.968
_diffrn_measured_fraction_theta_max 0.968
_diffrn_measurement_device 'BRUKER SMART APEX II'
_diffrn_measurement_device_type 'CCD Area Detector'
_diffrn_measurement_method 'Omega and phi Scan'
_diffrn_radiation_monochromator graphite
_diffrn_radiation_source 'fine-focus sealed tube'
_diffrn_radiation_type MoK\a
_diffrn_radiation_wavelength 0.71073
_diffrn_reflns_av_R_equivalents 0.0422
_diffrn_reflns_av_sigmaI/netI 0.0531
_diffrn_reflns_limit_h_max 9
_diffrn_reflns_limit_h_min -8
_diffrn_reflns_limit_k_max 21
_diffrn_reflns_limit_k_min -15
_diffrn_reflns_limit_l_max 12
_diffrn_reflns_limit_l_min -11
_diffrn_reflns_number 9119
_diffrn_reflns_theta_full 25.00
_diffrn_reflns_theta_max 25.00
_diffrn_reflns_theta_min 2.19
_exptl_absorpt_coefficient_mu 0.112
_exptl_absorpt_correction_T_max 0.9889
_exptl_absorpt_correction_T_min 0.9472
_exptl_absorpt_correction_type multi-scan
_exptl_absorpt_process_details 'bruker sadabs'
_exptl_crystal_colour colourless
_exptl_crystal_density_diffrn 1.483
_exptl_crystal_density_method 'not measured'
_exptl_crystal_description plate
_exptl_crystal_F_000 736
_exptl_crystal_size_max 0.49
_exptl_crystal_size_mid 0.16
_exptl_crystal_size_min 0.10
_refine_diff_density_max 0.225
_refine_diff_density_min -0.236
_refine_diff_density_rms 0.053
_refine_ls_extinction_coef 0.0016(5)
_refine_ls_extinction_expression Fc^*^=kFc[1+0.001xFc^2^\l^3^/sin(2\q)]^-1/4^
_refine_ls_extinction_method SHELXL
_refine_ls_goodness_of_fit_ref 1.171
_refine_ls_hydrogen_treatment constr
_refine_ls_matrix_type full
_refine_ls_number_parameters 236
_refine_ls_number_reflns 2705
_refine_ls_number_restraints 0
_refine_ls_restrained_S_all 1.171
_refine_ls_R_factor_all 0.0967
_refine_ls_R_factor_gt 0.0718
_refine_ls_shift/su_max 0.000
_refine_ls_shift/su_mean 0.000
_refine_ls_structure_factor_coef Fsqd
_refine_ls_weighting_details 'calc w=1/[\s^2^(Fo^2^)+(0.0174P)^2^+2.0816P] where P=(Fo^2^+2Fc^2^)/3'
_refine_ls_weighting_scheme calc
_refine_ls_wR_factor_gt 0.1112
_refine_ls_wR_factor_ref 0.1192
_reflns_number_gt 2128
_reflns_number_total 2705
_reflns_threshold_expression >2sigma(I)
_cod_data_source_file c2ob25831e.txt
_cod_data_source_block 8
_cod_depositor_comments
;
The following automatic conversions were performed:

'_symmetry_cell_setting' value 'Monoclinic' changed to 'monoclinic'
according to /home/saulius/struct/CIF-dictionaries/cif_core.dic
dictionary named 'cif_core.dic' version 2.4.1 from 2010-06-29.

Automatic conversion script
Id: cif_fix_values 1891 2012-01-12 08:04:46Z andrius 
;
_cod_original_sg_symbol_H-M P21/c
_cod_database_code 7152435

loop_
_symmetry_equiv_pos_as_xyz
'x, y, z'
'-x, y+1/2, -z+1/2'
'-x, -y, -z'
'x, -y-1/2, z-1/2'

loop_
_atom_site_label
_atom_site_type_symbol
_atom_site_fract_x
_atom_site_fract_y
_atom_site_fract_z
_atom_site_U_iso_or_equiv
_atom_site_adp_type
_atom_site_occupancy
_atom_site_symmetry_multiplicity
_atom_site_calc_flag
_atom_site_refinement_flags
O1 O 0.9264(3) 0.58976(13) 0.1597(2) 0.0348(6) Uani 1 1 d .
O2 O 0.8758(3) 0.53571(13) 0.3251(2) 0.0358(6) Uani 1 1 d .
O3 O 0.6072(3) 0.73058(13) 0.1476(2) 0.0373(6) Uani 1 1 d .
O5 O 0.4637(2) 0.60265(11) -0.16267(19) 0.0222(5) Uani 1 1 d .
O6 O 1.7430(3) 0.60112(13) 0.6116(2) 0.0372(6) Uani 1 1 d .
O7 O 1.7509(3) 0.67470(13) 0.4617(2) 0.0383(6) Uani 1 1 d .
N1 N 1.6754(4) 0.63139(15) 0.5126(3) 0.0278(7) Uani 1 1 d .
C1 C 0.7501(4) 0.57796(18) 0.0871(3) 0.0282(8) Uani 1 1 d .
H1 H 0.6715 0.5672 0.1402 0.034 Uiso 1 1 calc R
C2 C 0.7442(4) 0.51700(17) -0.0070(3) 0.0303(9) Uani 1 1 d .
H2A H 0.8444 0.4835 0.0207 0.036 Uiso 1 1 calc R
H2B H 0.6368 0.4877 -0.0196 0.036 Uiso 1 1 calc R
C3 C 0.7495(4) 0.55632(17) -0.1252(3) 0.0265(8) Uani 1 1 d .
H3A H 0.8693 0.5691 -0.1247 0.032 Uiso 1 1 calc R
H3B H 0.6979 0.5255 -0.1982 0.032 Uiso 1 1 calc R
C4 C 0.6427(4) 0.62501(16) -0.1237(3) 0.0198(7) Uani 1 1 d .
H4 H 0.6684 0.6641 -0.1788 0.024 Uiso 1 1 calc R
C6 C 0.3471(4) 0.64953(15) -0.1340(3) 0.0195(7) Uani 1 1 d .
C7 C 0.1802(4) 0.64963(17) -0.2122(3) 0.0276(8) Uani 1 1 d .
H7 H 0.1518 0.6195 -0.2837 0.033 Uiso 1 1 calc R
C8 C 0.0567(4) 0.69425(18) -0.1839(4) 0.0363(10) Uani 1 1 d .
H8 H -0.0566 0.6956 -0.2377 0.044 Uiso 1 1 calc R
C9 C 0.0958(5) 0.73734(18) -0.0778(4) 0.0393(10) Uani 1 1 d .
H9 H 0.0092 0.7671 -0.0586 0.047 Uiso 1 1 calc R
C10 C 0.2589(5) 0.73669(18) -0.0014(3) 0.0320(9) Uani 1 1 d .
H10 H 0.2848 0.7658 0.0713 0.038 Uiso 1 1 calc R
C11 C 0.3887(4) 0.69379(16) -0.0286(3) 0.0221(7) Uani 1 1 d .
C12 C 0.5657(4) 0.69484(17) 0.0522(3) 0.0248(8) Uani 1 1 d .
C13 C 0.6968(4) 0.64915(16) 0.0109(3) 0.0227(8) Uani 1 1 d .
H13 H 0.8029 0.6801 0.0224 0.027 Uiso 1 1 calc R
C14 C 0.9715(4) 0.56676(16) 0.2767(3) 0.0218(7) Uani 1 1 d .
C15 C 1.1554(4) 0.58505(16) 0.3368(3) 0.0207(7) Uani 1 1 d .
C16 C 1.2246(4) 0.56347(16) 0.4589(3) 0.0222(8) Uani 1 1 d .
H16 H 1.1541 0.5386 0.5017 0.027 Uiso 1 1 calc R
C17 C 1.3961(4) 0.57832(16) 0.5179(3) 0.0242(8) Uani 1 1 d .
H17 H 1.4451 0.5639 0.6010 0.029 Uiso 1 1 calc R
C18 C 1.4928(4) 0.61458(16) 0.4522(3) 0.0233(8) Uani 1 1 d .
C19 C 1.4278(4) 0.63835(17) 0.3325(3) 0.0261(8) Uani 1 1 d .
H19 H 1.4979 0.6648 0.2913 0.031 Uiso 1 1 calc R
C20 C 1.2580(4) 0.62251(17) 0.2747(3) 0.0242(8) Uani 1 1 d .
H20 H 1.2104 0.6372 0.1916 0.029 Uiso 1 1 calc R

loop_
_atom_site_aniso_label
_atom_site_aniso_U_11
_atom_site_aniso_U_22
_atom_site_aniso_U_33
_atom_site_aniso_U_23
_atom_site_aniso_U_13
_atom_site_aniso_U_12
O1 0.0217(12) 0.0563(16) 0.0238(14) 0.0192(12) 0.0016(10) -0.0065(11)
O2 0.0343(14) 0.0509(16) 0.0211(14) 0.0108(12) 0.0055(11) -0.0167(12)
O3 0.0555(17) 0.0366(15) 0.0237(14) -0.0097(12) 0.0170(12) -0.0142(12)
O5 0.0219(12) 0.0200(12) 0.0246(13) -0.0022(10) 0.0058(10) 0.0037(9)
O6 0.0324(14) 0.0361(15) 0.0371(16) 0.0012(13) -0.0013(12) -0.0011(11)
O7 0.0353(14) 0.0425(15) 0.0421(16) -0.0041(12) 0.0186(12) -0.0153(12)
N1 0.0285(16) 0.0252(16) 0.0309(19) -0.0073(14) 0.0100(14) -0.0016(13)
C1 0.0188(17) 0.036(2) 0.028(2) 0.0138(16) 0.0038(15) -0.0047(15)
C2 0.0201(17) 0.0207(18) 0.048(2) 0.0122(17) 0.0052(16) 0.0011(14)
C3 0.0224(17) 0.0249(18) 0.035(2) 0.0055(15) 0.0124(15) 0.0084(14)
C4 0.0169(16) 0.0194(17) 0.0248(19) 0.0057(14) 0.0087(14) 0.0015(13)
C6 0.0231(17) 0.0113(15) 0.027(2) 0.0048(14) 0.0110(15) -0.0004(13)
C7 0.0244(18) 0.0200(18) 0.036(2) 0.0057(15) 0.0050(16) -0.0037(14)
C8 0.0188(18) 0.028(2) 0.063(3) 0.013(2) 0.0129(18) -0.0022(15)
C9 0.035(2) 0.021(2) 0.077(3) 0.010(2) 0.040(2) 0.0039(16)
C10 0.041(2) 0.0200(18) 0.046(2) 0.0025(16) 0.0306(19) -0.0064(16)
C11 0.0303(18) 0.0146(16) 0.028(2) 0.0064(15) 0.0194(15) 0.0006(14)
C12 0.036(2) 0.0226(18) 0.019(2) 0.0032(15) 0.0139(16) -0.0073(15)
C13 0.0233(17) 0.0213(18) 0.0223(19) 0.0051(14) 0.0037(14) -0.0057(14)
C14 0.0302(19) 0.0163(17) 0.0198(19) 0.0026(14) 0.0086(15) 0.0003(14)
C15 0.0283(18) 0.0143(16) 0.0203(19) 0.0006(14) 0.0081(15) 0.0020(13)
C16 0.0303(19) 0.0173(17) 0.0211(19) 0.0038(14) 0.0107(15) -0.0024(14)
C17 0.0313(19) 0.0208(18) 0.0189(18) 0.0014(14) 0.0043(15) -0.0024(14)
C18 0.0232(17) 0.0173(17) 0.031(2) -0.0066(15) 0.0101(15) -0.0007(14)
C19 0.034(2) 0.0217(18) 0.028(2) -0.0023(15) 0.0169(16) -0.0038(15)
C20 0.037(2) 0.0228(18) 0.0154(18) 0.0012(14) 0.0116(15) -0.0022(15)

loop_
_atom_type_symbol
_atom_type_description
_atom_type_scat_dispersion_real
_atom_type_scat_dispersion_imag
_atom_type_scat_source
C C 0.0033 0.0016 'International Tables Vol C Tables 4.2.6.8 and 6.1.1.4'
H H 0.0000 0.0000 'International Tables Vol C Tables 4.2.6.8 and 6.1.1.4'
N N 0.0061 0.0033 'International Tables Vol C Tables 4.2.6.8 and 6.1.1.4'
O O 0.0106 0.0060 'International Tables Vol C Tables 4.2.6.8 and 6.1.1.4'

loop_
_geom_angle_atom_site_label_1
_geom_angle_atom_site_label_2
_geom_angle_atom_site_label_3
_geom_angle
C14 O1 C1 118.5(2)
C6 O5 C4 116.3(2)
O7 N1 O6 123.8(3)
O7 N1 C18 118.2(3)
O6 N1 C18 118.1(3)
O1 C1 C2 110.1(3)
O1 C1 C13 105.9(2)
C2 C1 C13 105.4(3)
O1 C1 H1 111.7
C2 C1 H1 111.7
C13 C1 H1 111.7
C3 C2 C1 105.5(3)
C3 C2 H2A 110.6
C1 C2 H2A 110.6
C3 C2 H2B 110.6
C1 C2 H2B 110.6
H2A C2 H2B 108.8
C4 C3 C2 103.1(3)
C4 C3 H3A 111.1
C2 C3 H3A 111.1
C4 C3 H3B 111.1
C2 C3 H3B 111.1
H3A C3 H3B 109.1
O5 C4 C3 106.7(2)
O5 C4 C13 112.2(2)
C3 C4 C13 103.6(2)
O5 C4 H4 111.3
C3 C4 H4 111.3
C13 C4 H4 111.3
O5 C6 C7 117.1(3)
O5 C6 C11 122.3(3)
C7 C6 C11 120.5(3)
C8 C7 C6 118.9(3)
C8 C7 H7 120.5
C6 C7 H7 120.5
C7 C8 C9 121.0(3)
C7 C8 H8 119.5
C9 C8 H8 119.5
C10 C9 C8 119.8(3)
C10 C9 H9 120.1
C8 C9 H9 120.1
C9 C10 C11 121.0(3)
C9 C10 H10 119.5
C11 C10 H10 119.5
C6 C11 C10 118.8(3)
C6 C11 C12 120.4(3)
C10 C11 C12 120.8(3)
O3 C12 C11 122.9(3)
O3 C12 C13 120.9(3)
C11 C12 C13 116.2(3)
C12 C13 C4 115.3(3)
C12 C13 C1 113.6(3)
C4 C13 C1 106.0(2)
C12 C13 H13 107.2
C4 C13 H13 107.2
C1 C13 H13 107.2
O2 C14 O1 124.0(3)
O2 C14 C15 125.3(3)
O1 C14 C15 110.7(3)
C20 C15 C16 119.9(3)
C20 C15 C14 121.9(3)
C16 C15 C14 118.2(3)
C17 C16 C15 120.1(3)
C17 C16 H16 119.9
C15 C16 H16 119.9
C18 C17 C16 117.8(3)
C18 C17 H17 121.1
C16 C17 H17 121.1
C17 C18 C19 123.7(3)
C17 C18 N1 119.0(3)
C19 C18 N1 117.2(3)
C20 C19 C18 117.8(3)
C20 C19 H19 121.1
C18 C19 H19 121.1
C19 C20 C15 120.6(3)
C19 C20 H20 119.7
C15 C20 H20 119.7

loop_
_geom_bond_atom_site_label_1
_geom_bond_atom_site_label_2
_geom_bond_distance
O1 C14 1.338(4)
O1 C1 1.451(4)
O2 C14 1.196(4)
O3 C12 1.223(4)
O5 C6 1.366(3)
O5 C4 1.446(3)
O6 N1 1.232(3)
O7 N1 1.225(3)
N1 C18 1.476(4)
C1 C2 1.524(5)
C1 C13 1.545(4)
C1 H1 1.0000
C2 C3 1.521(4)
C2 H2A 0.9900
C2 H2B 0.9900
C3 C4 1.515(4)
C3 H3A 0.9900
C3 H3B 0.9900
C4 C13 1.527(4)
C4 H4 1.0000
C6 C7 1.395(4)
C6 C11 1.398(4)
C7 C8 1.382(5)
C7 H7 0.9500
C8 C9 1.393(5)
C8 H8 0.9500
C9 C10 1.362(5)
C9 H9 0.9500
C10 C11 1.399(4)
C10 H10 0.9500
C11 C12 1.471(5)
C12 C13 1.508(4)
C13 H13 1.0000
C14 C15 1.490(4)
C15 C20 1.394(4)
C15 C16 1.395(4)
C16 C17 1.388(4)
C16 H16 0.9500
C17 C18 1.376(4)
C17 H17 0.9500
C18 C19 1.379(4)
C19 C20 1.376(4)
C19 H19 0.9500
C20 H20 0.9500

loop_
_geom_torsion_atom_site_label_1
_geom_torsion_atom_site_label_2
_geom_torsion_atom_site_label_3
_geom_torsion_atom_site_label_4
_geom_torsion
C14 O1 C1 C2 -107.4(3)
C14 O1 C1 C13 139.1(3)
O1 C1 C2 C3 -95.2(3)
C13 C1 C2 C3 18.7(3)
C1 C2 C3 C4 -36.8(3)
C6 O5 C4 C3 161.2(2)
C6 O5 C4 C13 48.4(3)
C2 C3 C4 O5 -78.3(3)
C2 C3 C4 C13 40.3(3)
C4 O5 C6 C7 151.5(3)
C4 O5 C6 C11 -31.1(4)
O5 C6 C7 C8 177.6(3)
C11 C6 C7 C8 0.1(5)
C6 C7 C8 C9 -1.5(5)
C7 C8 C9 C10 1.2(5)
C8 C9 C10 C11 0.6(5)
O5 C6 C11 C10 -175.8(3)
C7 C6 C11 C10 1.6(4)
O5 C6 C11 C12 4.0(4)
C7 C6 C11 C12 -178.6(3)
C9 C10 C11 C6 -1.9(5)
C9 C10 C11 C12 178.3(3)
C6 C11 C12 O3 -177.4(3)
C10 C11 C12 O3 2.4(5)
C6 C11 C12 C13 2.9(4)
C10 C11 C12 C13 -177.3(3)
O3 C12 C13 C4 -163.7(3)
C11 C12 C13 C4 16.0(4)
O3 C12 C13 C1 73.7(4)
C11 C12 C13 C1 -106.6(3)
O5 C4 C13 C12 -40.7(3)
C3 C4 C13 C12 -155.4(3)
O5 C4 C13 C1 85.9(3)
C3 C4 C13 C1 -28.8(3)
O1 C1 C13 C12 -109.4(3)
C2 C1 C13 C12 133.8(3)
O1 C1 C13 C4 123.0(3)
C2 C1 C13 C4 6.2(3)
C1 O1 C14 O2 1.3(5)
C1 O1 C14 C15 -178.8(3)
O2 C14 C15 C20 -178.9(3)
O1 C14 C15 C20 1.2(4)
O2 C14 C15 C16 1.2(5)
O1 C14 C15 C16 -178.7(3)
C20 C15 C16 C17 -0.9(4)
C14 C15 C16 C17 179.0(3)
C15 C16 C17 C18 0.1(4)
C16 C17 C18 C19 1.6(5)
C16 C17 C18 N1 179.8(3)
O7 N1 C18 C17 -167.1(3)
O6 N1 C18 C17 12.8(4)
O7 N1 C18 C19 11.2(4)
O6 N1 C18 C19 -169.0(3)
C17 C18 C19 C20 -2.3(5)
N1 C18 C19 C20 179.5(3)
C18 C19 C20 C15 1.4(5)
C16 C15 C20 C19 0.2(5)
C14 C15 C20 C19 -179.7(3)
